data_4516667
loop_
_publ_author_name
'Tseng, Kuei-Nin T.'
'Kampf, Jeff W.'
'Szymczak, Nathaniel K.'

_publ_section_title
;
 Mechanism of N,N,N-Amide Ruthenium(II) Hydride Mediated Acceptorless
 Alcohol Dehydrogenation: Inner-Sphere \b-H Elimination versus
 Outer-Sphere Bifunctional Metal--Ligand Cooperativity
;
_journal_issue 9
_journal_name_full 'ACS Catalysis'
_journal_page_first 5468
_journal_paper_doi 10.1021/acscatal.5b00952
_journal_volume 5
_journal_year 2015
_chemical_formula_moiety 'C54 H42 N5 O2 P2 Cl Ru, 1.5(C4 H8 O)'
_chemical_formula_sum 'C60 H54 Cl N5 O3.5 P2 Ru'
_chemical_formula_weight 1099.54
_space_group_IT_number 14
_space_group_name_Hall '-P 2ybc'
_space_group_name_H-M_alt 'P 1 21/c 1'
_symmetry_cell_setting monoclinic
_symmetry_space_group_name_H-M 'P 1 21/c 1'
_atom_sites_solution_hydrogens geom
_atom_sites_solution_primary direct
_atom_sites_solution_secondary difmap
_audit_creation_method SHELXL-97
_cell_angle_alpha 90.00
_cell_angle_beta 115.986(9)
_cell_angle_gamma 90.00
_cell_formula_units_Z 4
_cell_length_a 23.8181(17)
_cell_length_b 11.2500(2)
_cell_length_c 20.994(2)
_cell_measurement_reflns_used 33383
_cell_measurement_temperature 85(2)
_cell_measurement_theta_max 68.20
_cell_measurement_theta_min 2.10
_cell_volume 5056.7(7)
_computing_cell_refinement 'CrystalClear-SM Expert 2.0 r16'
_computing_data_collection 'CrystalClear-SM Expert 2.0 r16 (Rigaku, 2014)'
_computing_data_reduction 'CrystalClear-SM Expert 2.0 r16'
_computing_molecular_graphics 'Bruker SHELXTL'
_computing_publication_material 'Bruker SHELXTL'
_computing_structure_refinement 'SHELXL-97 (Sheldrick, 2008)'
_computing_structure_solution 'SHELXS-97 (Sheldrick, 2008)'
_diffrn_ambient_temperature 85(2)
_diffrn_detector_area_resol_mean 29.257
_diffrn_measured_fraction_theta_full 0.998
_diffrn_measured_fraction_theta_max 0.998
_diffrn_measurement_device_type 'Rigaku Saturn944+ CCD'
_diffrn_measurement_method \w
_diffrn_radiation_monochromator confocal
_diffrn_radiation_source 'micro-focus rotating anode'
_diffrn_radiation_type CuK\a
_diffrn_radiation_wavelength 1.54178
_diffrn_reflns_av_R_equivalents 0.0960
_diffrn_reflns_av_sigmaI/netI 0.0543
_diffrn_reflns_limit_h_max 28
_diffrn_reflns_limit_h_min -28
_diffrn_reflns_limit_k_max 12
_diffrn_reflns_limit_k_min -13
_diffrn_reflns_limit_l_max 24
_diffrn_reflns_limit_l_min -25
_diffrn_reflns_number 76711
_diffrn_reflns_theta_full 68.24
_diffrn_reflns_theta_max 68.24
_diffrn_reflns_theta_min 4.58
_exptl_absorpt_coefficient_mu 4.023
_exptl_absorpt_correction_T_max 0.9239
_exptl_absorpt_correction_T_min 0.5654
_exptl_absorpt_correction_type multi-scan
_exptl_absorpt_process_details
;
    Higashi, T. (1995). Program for Absorption Correction.
    Rigaku Corporation, Tokyo, Japan.
;
_exptl_crystal_colour brown
_exptl_crystal_density_diffrn 1.444
_exptl_crystal_density_method 'not measured'
_exptl_crystal_description plate
_exptl_crystal_F_000 2272
_exptl_crystal_size_max 0.16
_exptl_crystal_size_mid 0.02
_exptl_crystal_size_min 0.02
_refine_diff_density_max 1.508
_refine_diff_density_min -1.746
_refine_diff_density_rms 0.142
_refine_ls_extinction_coef 0.00189(18)
_refine_ls_extinction_expression Fc^*^=kFc[1+0.001xFc^2^\l^3^/sin(2\q)]^-1/4^
_refine_ls_extinction_method SHELXL
_refine_ls_goodness_of_fit_ref 1.110
_refine_ls_hydrogen_treatment mixed
_refine_ls_matrix_type full
_refine_ls_number_parameters 730
_refine_ls_number_reflns 9257
_refine_ls_number_restraints 184
_refine_ls_restrained_S_all 1.102
_refine_ls_R_factor_all 0.0763
_refine_ls_R_factor_gt 0.0706
_refine_ls_shift/su_max 0.001
_refine_ls_shift/su_mean 0.000
_refine_ls_structure_factor_coef Fsqd
_refine_ls_weighting_details 'calc w=1/[\s^2^(Fo^2^)+(0.1460P)^2^+0.0000P] where P=(Fo^2^+2Fc^2^)/3'
_refine_ls_weighting_scheme calc
_refine_ls_wR_factor_gt 0.1914
_refine_ls_wR_factor_ref 0.1993
_reflns_number_gt 8063
_reflns_number_total 9257
_reflns_threshold_expression >2sigma(I)
_cod_data_source_file cs5b00952_si_002.cif
_cod_data_source_block kt3181
_cod_original_cell_volume 5056.8(7)
_cod_original_sg_symbol_H-M P2(1)/c
_cod_original_formula_sum 'C60 H54 Cl N5 O3.50 P2 Ru'
_cod_database_code 4516667

loop_
_symmetry_equiv_pos_as_xyz
'x, y, z'
'-x, y+1/2, -z+1/2'
'-x, -y, -z'
'x, -y-1/2, z-1/2'

loop_
_atom_site_label
_atom_site_type_symbol
_atom_site_fract_x
_atom_site_fract_y
_atom_site_fract_z
_atom_site_U_iso_or_equiv
_atom_site_adp_type
_atom_site_occupancy
_atom_site_symmetry_multiplicity
_atom_site_calc_flag
_atom_site_refinement_flags
_atom_site_disorder_assembly
_atom_site_disorder_group
Cl1 Cl 0.65458(5) 0.43857(10) 0.01629(5) 0.0364(3) Uani 1 1 d . . .
Ru1 Ru 0.741040(13) 0.36271(2) 0.127514(13) 0.02378(17) Uani 1 1 d . A .
P1 P 0.66629(5) 0.21656(9) 0.12280(5) 0.0284(3) Uani 1 1 d . . .
P2 P 0.82120(5) 0.49860(9) 0.13463(5) 0.0291(3) Uani 1 1 d . . .
O1 O 0.82654(14) 0.0416(3) -0.05899(14) 0.0307(6) Uani 1 1 d D . .
H1A H 0.814(3) 0.077(5) -0.0979(18) 0.055(17) Uiso 1 1 d D . .
O2 O 0.64111(16) 0.6798(3) 0.30125(16) 0.0419(7) Uani 1 1 d D . .
H2A H 0.615(3) 0.731(5) 0.278(3) 0.07(2) Uiso 1 1 d D . .
N1 N 0.77306(15) 0.2541(3) 0.06805(16) 0.0251(7) Uani 1 1 d . . .
N2 N 0.84376(17) 0.1319(3) 0.16625(18) 0.0274(7) Uani 1 1 d . . .
N3 N 0.80347(15) 0.2844(3) 0.21714(16) 0.0255(7) Uani 1 1 d . . .
N4 N 0.77996(15) 0.3811(3) 0.30467(17) 0.0250(7) Uani 1 1 d . . .
N5 N 0.71589(15) 0.4750(3) 0.19126(16) 0.0254(7) Uani 1 1 d . . .
C1 C 0.75514(19) 0.2777(4) -0.00134(19) 0.0275(8) Uani 1 1 d . A .
H1 H 0.7292 0.3451 -0.0209 0.033 Uiso 1 1 calc R . .
C2 C 0.77141(19) 0.2122(4) -0.0455(2) 0.0294(8) Uani 1 1 d . . .
H2 H 0.7576 0.2349 -0.0936 0.035 Uiso 1 1 calc R A .
C3 C 0.80872(18) 0.1109(3) -0.0188(2) 0.0259(8) Uani 1 1 d . A .
C4 C 0.82876(18) 0.0861(4) 0.0520(2) 0.0272(8) Uani 1 1 d . . .
H4 H 0.8542 0.0182 0.0717 0.033 Uiso 1 1 calc R A .
C5 C 0.81254(18) 0.1588(3) 0.0958(2) 0.0240(8) Uani 1 1 d . A .
C6 C 0.84160(17) 0.1896(3) 0.21844(19) 0.0251(8) Uani 1 1 d . A .
C7 C 0.88027(19) 0.1586(4) 0.2924(2) 0.0266(8) Uani 1 1 d . . .
C8 C 0.92870(19) 0.0764(4) 0.3216(2) 0.0308(8) Uani 1 1 d . A .
H8 H 0.9416 0.0297 0.2926 0.037 Uiso 1 1 calc R . .
C9 C 0.9572(2) 0.0661(4) 0.3948(2) 0.0337(9) Uani 1 1 d . . .
H9 H 0.9897 0.0096 0.4166 0.040 Uiso 1 1 calc R A .
C10 C 0.9392(2) 0.1364(4) 0.4367(2) 0.0349(10) Uani 1 1 d . A .
H10 H 0.9600 0.1280 0.4868 0.042 Uiso 1 1 calc R . .
C11 C 0.89117(19) 0.2191(4) 0.4070(2) 0.0313(9) Uani 1 1 d . . .
H11 H 0.8787 0.2666 0.4360 0.038 Uiso 1 1 calc R A .
C12 C 0.86194(18) 0.2301(3) 0.33365(19) 0.0264(8) Uani 1 1 d . A .
C13 C 0.81139(17) 0.3071(3) 0.28422(19) 0.0239(7) Uani 1 1 d . A .
C14 C 0.73357(18) 0.4592(3) 0.26230(19) 0.0264(8) Uani 1 1 d . A .
C15 C 0.70728(19) 0.5277(4) 0.2981(2) 0.0301(8) Uani 1 1 d . . .
H15 H 0.7182 0.5115 0.3466 0.036 Uiso 1 1 calc R A .
C16 C 0.6660(2) 0.6175(4) 0.2645(2) 0.0316(9) Uani 1 1 d . A .
C17 C 0.6529(2) 0.6419(4) 0.1941(2) 0.0335(10) Uani 1 1 d . . .
H17 H 0.6271 0.7071 0.1698 0.040 Uiso 1 1 calc R A .
C18 C 0.67827(19) 0.5696(3) 0.1609(2) 0.0286(8) Uani 1 1 d . A .
H18 H 0.6688 0.5871 0.1129 0.034 Uiso 1 1 calc R . .
C19 C 0.5821(2) 0.2497(4) 0.0824(2) 0.0340(9) Uani 1 1 d . . .
C20 C 0.5606(2) 0.3648(4) 0.0842(3) 0.0402(11) Uani 1 1 d . . .
H20 H 0.5896 0.4281 0.1036 0.048 Uiso 1 1 calc R . .
C21 C 0.4968(2) 0.3869(5) 0.0576(3) 0.0443(11) Uani 1 1 d . . .
H21 H 0.4823 0.4651 0.0591 0.053 Uiso 1 1 calc R . .
C22 C 0.4543(2) 0.2951(5) 0.0291(3) 0.0429(11) Uani 1 1 d . . .
H22 H 0.4108 0.3103 0.0103 0.052 Uiso 1 1 calc R . .
C23 C 0.4756(2) 0.1813(5) 0.0281(3) 0.0469(11) Uani 1 1 d . . .
H23 H 0.4465 0.1182 0.0091 0.056 Uiso 1 1 calc R . .
C24 C 0.5390(2) 0.1581(4) 0.0547(3) 0.0390(10) Uani 1 1 d . . .
H24 H 0.5530 0.0793 0.0539 0.047 Uiso 1 1 calc R . .
C25 C 0.66668(19) 0.0874(4) 0.0697(2) 0.0339(9) Uani 1 1 d . . .
C26 C 0.6512(2) 0.1132(4) -0.0017(2) 0.0371(10) Uani 1 1 d . . .
H26 H 0.6393 0.1919 -0.0187 0.045 Uiso 1 1 calc R . .
C27 C 0.6529(2) 0.0280(5) -0.0470(3) 0.0456(12) Uani 1 1 d . . .
H27 H 0.6423 0.0477 -0.0949 0.055 Uiso 1 1 calc R . .
C28 C 0.6700(2) -0.0871(5) -0.0232(3) 0.0511(13) Uani 1 1 d . . .
H28 H 0.6715 -0.1464 -0.0546 0.061 Uiso 1 1 calc R . .
C29 C 0.6847(2) -0.1153(5) 0.0455(3) 0.0458(12) Uani 1 1 d . . .
H29 H 0.6963 -0.1945 0.0615 0.055 Uiso 1 1 calc R . .
C30 C 0.6829(2) -0.0297(4) 0.0926(2) 0.0375(10) Uani 1 1 d . . .
H30 H 0.6926 -0.0509 0.1401 0.045 Uiso 1 1 calc R . .
C31 C 0.6765(2) 0.1563(4) 0.2087(2) 0.0313(9) Uani 1 1 d . . .
C32 C 0.6368(2) 0.1935(4) 0.2381(2) 0.0378(10) Uani 1 1 d . . .
H32 H 0.6050 0.2501 0.2137 0.045 Uiso 1 1 calc R . .
C33 C 0.6434(3) 0.1488(4) 0.3023(3) 0.0438(12) Uani 1 1 d . . .
H33 H 0.6166 0.1760 0.3220 0.053 Uiso 1 1 calc R . .
C34 C 0.6887(2) 0.0646(4) 0.3381(2) 0.0418(11) Uani 1 1 d . . .
H34 H 0.6914 0.0305 0.3807 0.050 Uiso 1 1 calc R . .
C35 C 0.7297(2) 0.0307(4) 0.3115(2) 0.0391(10) Uani 1 1 d . . .
H35 H 0.7617 -0.0250 0.3367 0.047 Uiso 1 1 calc R . .
C36 C 0.7244(2) 0.0782(4) 0.2474(2) 0.0337(9) Uani 1 1 d . . .
H36 H 0.7539 0.0567 0.2303 0.040 Uiso 1 1 calc R . .
C37 C 0.8968(2) 0.4214(4) 0.1662(2) 0.0335(9) Uani 1 1 d . A .
C38 C 0.9402(2) 0.4160(4) 0.2369(2) 0.0373(9) Uani 1 1 d . . .
H38 H 0.9337 0.4620 0.2711 0.045 Uiso 1 1 calc R A .
C39 C 0.9927(2) 0.3446(4) 0.2584(3) 0.0424(11) Uani 1 1 d . A .
H39 H 1.0215 0.3413 0.3071 0.051 Uiso 1 1 calc R . .
C40 C 1.0034(2) 0.2779(4) 0.2095(3) 0.0418(11) Uani 1 1 d . . .
H40 H 1.0388 0.2273 0.2246 0.050 Uiso 1 1 calc R A .
C41 C 0.9622(2) 0.2856(4) 0.1384(3) 0.0387(10) Uani 1 1 d . A .
H41 H 0.9703 0.2426 0.1043 0.046 Uiso 1 1 calc R . .
C42 C 0.9091(2) 0.3559(4) 0.1168(3) 0.0347(10) Uani 1 1 d . . .
H42 H 0.8808 0.3597 0.0679 0.042 Uiso 1 1 calc R A .
C43 C 0.8188(2) 0.5781(4) 0.0570(3) 0.0431(11) Uani 0.50 1 d PDU A 1
C44 C 0.8774(6) 0.6301(11) 0.0680(8) 0.052(3) Uani 0.50 1 d PDU A 1
H44 H 0.9142 0.6076 0.1085 0.062 Uiso 0.50 1 calc PR A 1
C45 C 0.8819(6) 0.7110(11) 0.0218(8) 0.060(3) Uani 0.50 1 d PDU A 1
H45 H 0.9209 0.7453 0.0300 0.073 Uiso 0.50 1 calc PR A 1
C46 C 0.8270(7) 0.7418(12) -0.0382(8) 0.061(3) Uani 0.50 1 d PDU A 1
H46 H 0.8287 0.7955 -0.0722 0.073 Uiso 0.50 1 calc PR A 1
C47 C 0.7713(7) 0.6946(15) -0.0475(9) 0.051(3) Uani 0.50 1 d PDU A 1
H47 H 0.7351 0.7129 -0.0897 0.062 Uiso 0.50 1 calc PR A 1
C48 C 0.7650(6) 0.620(3) 0.0025(13) 0.042(4) Uani 0.50 1 d PDU A 1
H48 H 0.7251 0.5995 -0.0011 0.051 Uiso 0.50 1 calc PR A 1
C43A C 0.8188(2) 0.5781(4) 0.0570(3) 0.0431(11) Uani 0.50 1 d PDU A 2
C44A C 0.8672(6) 0.6064(12) 0.0397(7) 0.050(3) Uani 0.50 1 d PDU A 2
H44A H 0.9079 0.5768 0.0688 0.060 Uiso 0.50 1 calc PR A 2
C45A C 0.8586(6) 0.6754(11) -0.0177(6) 0.050(2) Uani 0.50 1 d PDU A 2
H45A H 0.8937 0.6987 -0.0250 0.060 Uiso 0.50 1 calc PR A 2
C46A C 0.7989(6) 0.7116(12) -0.0654(7) 0.048(3) Uani 0.50 1 d PDU A 2
H46A H 0.7927 0.7599 -0.1051 0.058 Uiso 0.50 1 calc PR A 2
C47A C 0.7493(6) 0.6753(16) -0.0532(8) 0.043(3) Uani 0.50 1 d PDU A 2
H47A H 0.7083 0.7011 -0.0839 0.051 Uiso 0.50 1 calc PR A 2
C48A C 0.7586(6) 0.601(3) 0.0042(13) 0.042(4) Uani 0.50 1 d PDU A 2
H48A H 0.7236 0.5652 0.0072 0.051 Uiso 0.50 1 calc PR A 2
C49 C 0.8338(2) 0.6242(4) 0.1951(2) 0.0327(9) Uani 1 1 d D A .
C50 C 0.8482(2) 0.6037(4) 0.2658(2) 0.0363(9) Uani 1 1 d D . .
H50 H 0.8527 0.5241 0.2825 0.044 Uiso 1 1 calc R A .
C51 C 0.8562(2) 0.6954(4) 0.3123(3) 0.0430(11) Uani 1 1 d D A .
H51 H 0.8670 0.6788 0.3607 0.052 Uiso 1 1 calc R . .
C52 C 0.8486(2) 0.8128(4) 0.2887(3) 0.0459(11) Uani 1 1 d D . .
H52 H 0.8534 0.8765 0.3204 0.055 Uiso 1 1 calc R A .
C53 C 0.8340(2) 0.8349(4) 0.2193(3) 0.0448(11) Uani 1 1 d D A .
H53 H 0.8284 0.9147 0.2028 0.054 Uiso 1 1 calc R . .
C54 C 0.8273(2) 0.7424(4) 0.1721(3) 0.0390(10) Uani 1 1 d D . .
H54 H 0.8183 0.7597 0.1243 0.047 Uiso 1 1 calc R A .
O3 O 0.5446(2) 0.8203(4) 0.2339(2) 0.0646(11) Uani 1 1 d D . .
C55 C 0.5281(3) 0.8640(5) 0.2874(3) 0.0554(15) Uani 1 1 d D . .
H55A H 0.5642 0.9041 0.3256 0.066 Uiso 1 1 calc R . .
H55B H 0.5140 0.7984 0.3083 0.066 Uiso 1 1 calc R . .
C56 C 0.4759(3) 0.9508(6) 0.2496(4) 0.0686(17) Uani 1 1 d D . .
H56A H 0.4353 0.9095 0.2249 0.082 Uiso 1 1 calc R . .
H56B H 0.4728 1.0099 0.2829 0.082 Uiso 1 1 calc R . .
C57 C 0.4955(3) 1.0082(6) 0.1979(4) 0.0702(18) Uani 1 1 d D . .
H57A H 0.4587 1.0346 0.1549 0.084 Uiso 1 1 calc R . .
H57B H 0.5229 1.0775 0.2196 0.084 Uiso 1 1 calc R . .
C58 C 0.5301(4) 0.9123(7) 0.1806(4) 0.079(2) Uani 1 1 d D . .
H58A H 0.5040 0.8795 0.1329 0.095 Uiso 1 1 calc R . .
H58B H 0.5690 0.9444 0.1812 0.095 Uiso 1 1 calc R . .
O4 O 1.0244(4) 0.3687(7) 0.5247(4) 0.055(2) Uani 0.50 1 d PDU B -1
C59 C 1.0272(6) 0.3968(12) 0.4595(6) 0.066(3) Uani 0.50 1 d PDU B -1
H59A H 1.0170 0.3260 0.4284 0.080 Uiso 0.50 1 calc PR B -1
H59B H 1.0696 0.4245 0.4688 0.080 Uiso 0.50 1 calc PR B -1
C60 C 0.9803(8) 0.4930(14) 0.4253(7) 0.070(4) Uani 0.50 1 d PDU B -1
H60A H 0.9933 0.5457 0.3964 0.083 Uiso 0.50 1 calc PR B -1
H60B H 0.9387 0.4593 0.3948 0.083 Uiso 0.50 1 calc PR B -1
C61 C 0.9794(8) 0.5581(12) 0.4865(8) 0.078(4) Uani 0.50 1 d PDU B -1
H61A H 1.0001 0.6364 0.4924 0.094 Uiso 0.50 1 calc PR B -1
H61B H 0.9360 0.5707 0.4795 0.094 Uiso 0.50 1 calc PR B -1
C62 C 1.0141(11) 0.4816(14) 0.5490(8) 0.077(5) Uani 0.50 1 d PDU B -1
H62A H 1.0545 0.5188 0.5802 0.092 Uiso 0.50 1 calc PR B -1
H62B H 0.9896 0.4713 0.5765 0.092 Uiso 0.50 1 calc PR B -1

loop_
_atom_site_aniso_label
_atom_site_aniso_U_11
_atom_site_aniso_U_22
_atom_site_aniso_U_33
_atom_site_aniso_U_23
_atom_site_aniso_U_13
_atom_site_aniso_U_12
Cl1 0.0347(5) 0.0484(6) 0.0248(5) 0.0053(4) 0.0120(4) 0.0139(4)
Ru1 0.0258(2) 0.0282(2) 0.0193(2) 0.00262(9) 0.01164(16) 0.00277(10)
P1 0.0273(5) 0.0331(6) 0.0273(5) 0.0007(4) 0.0141(4) 0.0002(4)
P2 0.0316(5) 0.0286(5) 0.0323(5) 0.0034(4) 0.0188(4) 0.0021(4)
O1 0.0406(16) 0.0322(15) 0.0239(14) -0.0006(11) 0.0183(12) 0.0045(12)
O2 0.0484(19) 0.0475(19) 0.0347(17) 0.0006(14) 0.0227(15) 0.0176(16)
N1 0.0255(16) 0.0294(17) 0.0239(15) 0.0011(12) 0.0140(13) -0.0002(13)
N2 0.0319(18) 0.0294(18) 0.0251(17) 0.0025(12) 0.0165(15) 0.0004(13)
N3 0.0314(17) 0.0259(16) 0.0254(16) -0.0011(12) 0.0182(14) -0.0004(13)
N4 0.0263(17) 0.0284(16) 0.0224(16) 0.0004(12) 0.0124(13) 0.0021(13)
N5 0.0286(16) 0.0264(16) 0.0258(16) 0.0025(12) 0.0161(13) 0.0001(13)
C1 0.032(2) 0.033(2) 0.0201(17) 0.0039(15) 0.0137(15) 0.0062(16)
C2 0.032(2) 0.035(2) 0.0222(18) 0.0041(15) 0.0135(16) 0.0038(17)
C3 0.027(2) 0.0278(19) 0.0247(19) -0.0028(15) 0.0133(16) -0.0007(15)
C4 0.0265(19) 0.026(2) 0.0277(19) 0.0034(15) 0.0109(15) 0.0028(15)
C5 0.0273(19) 0.0230(18) 0.0231(19) -0.0014(14) 0.0124(15) 0.0002(15)
C6 0.0270(19) 0.028(2) 0.0221(18) 0.0039(14) 0.0120(15) -0.0006(15)
C7 0.028(2) 0.0282(19) 0.0231(19) 0.0027(15) 0.0106(16) 0.0008(15)
C8 0.034(2) 0.033(2) 0.0262(19) 0.0031(16) 0.0139(16) 0.0046(16)
C9 0.033(2) 0.035(2) 0.028(2) 0.0089(16) 0.0085(17) 0.0081(17)
C10 0.037(2) 0.044(3) 0.019(2) 0.0059(15) 0.0075(18) 0.0066(17)
C11 0.034(2) 0.037(2) 0.0210(18) 0.0033(15) 0.0107(16) 0.0051(17)
C12 0.031(2) 0.0260(19) 0.0230(18) 0.0004(14) 0.0129(16) -0.0025(15)
C13 0.0269(18) 0.0268(19) 0.0212(17) 0.0034(14) 0.0136(15) -0.0029(15)
C14 0.031(2) 0.030(2) 0.0216(18) 0.0001(14) 0.0146(15) -0.0016(16)
C15 0.030(2) 0.035(2) 0.0268(19) 0.0007(16) 0.0135(16) 0.0038(17)
C16 0.034(2) 0.035(2) 0.031(2) -0.0027(16) 0.0195(18) 0.0023(17)
C17 0.039(2) 0.029(2) 0.034(2) 0.0037(15) 0.0171(19) 0.0058(16)
C18 0.031(2) 0.029(2) 0.0267(19) 0.0045(15) 0.0134(16) 0.0043(16)
C19 0.035(2) 0.041(2) 0.030(2) 0.0006(17) 0.0174(18) 0.0011(18)
C20 0.035(2) 0.042(3) 0.049(3) -0.0003(18) 0.023(2) -0.0013(18)
C21 0.043(3) 0.043(3) 0.051(3) 0.006(2) 0.025(2) 0.008(2)
C22 0.029(2) 0.054(3) 0.046(3) 0.003(2) 0.017(2) 0.008(2)
C23 0.033(2) 0.056(3) 0.050(3) -0.007(2) 0.017(2) -0.002(2)
C24 0.025(2) 0.042(2) 0.048(3) -0.0038(19) 0.014(2) -0.0002(18)
C25 0.027(2) 0.041(2) 0.033(2) -0.0062(17) 0.0125(17) -0.0034(17)
C26 0.030(2) 0.053(3) 0.028(2) -0.0056(19) 0.0126(18) -0.0095(19)
C27 0.035(2) 0.070(3) 0.032(2) -0.014(2) 0.0151(19) -0.013(2)
C28 0.038(3) 0.064(4) 0.049(3) -0.028(3) 0.017(2) -0.007(2)
C29 0.036(3) 0.047(3) 0.048(3) -0.012(2) 0.012(2) 0.002(2)
C30 0.031(2) 0.043(3) 0.035(2) -0.0063(18) 0.0111(18) -0.0029(18)
C31 0.030(2) 0.037(2) 0.028(2) -0.0045(16) 0.0139(17) -0.0061(17)
C32 0.037(2) 0.043(3) 0.036(2) -0.0024(18) 0.0190(19) -0.0028(19)
C33 0.050(3) 0.052(3) 0.037(3) -0.0088(19) 0.025(2) -0.012(2)
C34 0.050(3) 0.048(3) 0.029(2) -0.0023(18) 0.018(2) -0.012(2)
C35 0.045(3) 0.037(2) 0.031(2) 0.0004(17) 0.0132(19) -0.0083(19)
C36 0.035(2) 0.036(2) 0.032(2) -0.0005(17) 0.0163(18) -0.0076(17)
C37 0.039(2) 0.025(2) 0.043(2) 0.0006(17) 0.0246(19) -0.0058(17)
C38 0.037(2) 0.036(2) 0.044(2) 0.0013(18) 0.022(2) 0.0015(18)
C39 0.036(2) 0.042(3) 0.048(3) 0.003(2) 0.018(2) -0.0022(19)
C40 0.030(2) 0.035(2) 0.062(3) 0.006(2) 0.022(2) 0.0050(18)
C41 0.042(2) 0.031(2) 0.051(3) 0.0002(19) 0.028(2) -0.0005(18)
C42 0.031(2) 0.038(2) 0.040(2) 0.0021(17) 0.020(2) -0.0005(16)
C43 0.061(3) 0.035(2) 0.055(3) 0.0109(19) 0.044(2) 0.012(2)
C44 0.074(6) 0.038(6) 0.076(8) 0.022(6) 0.063(6) 0.016(5)
C45 0.084(7) 0.048(6) 0.086(8) 0.017(6) 0.072(6) 0.010(5)
C46 0.099(9) 0.038(6) 0.078(8) 0.022(6) 0.068(7) 0.014(6)
C47 0.100(8) 0.022(6) 0.056(7) 0.015(5) 0.056(7) 0.003(7)
C48 0.082(6) 0.017(8) 0.037(7) 0.005(4) 0.034(5) -0.002(6)
C43A 0.061(3) 0.035(2) 0.055(3) 0.0109(19) 0.044(2) 0.012(2)
C44A 0.067(6) 0.046(7) 0.060(7) 0.017(5) 0.050(5) 0.018(5)
C45A 0.072(6) 0.046(6) 0.047(6) 0.007(5) 0.040(5) 0.000(6)
C46A 0.069(7) 0.045(7) 0.045(6) 0.010(5) 0.038(5) 0.002(5)
C47A 0.070(6) 0.037(7) 0.037(5) 0.005(5) 0.038(5) -0.005(6)
C48A 0.072(6) 0.032(12) 0.030(6) 0.009(6) 0.028(5) 0.000(6)
C49 0.026(2) 0.034(2) 0.042(2) 0.0008(17) 0.0183(19) 0.0023(16)
C50 0.036(2) 0.034(2) 0.044(2) -0.0078(19) 0.023(2) -0.0077(19)
C51 0.048(3) 0.042(3) 0.050(3) -0.006(2) 0.031(2) -0.005(2)
C52 0.041(3) 0.042(3) 0.061(3) -0.012(2) 0.029(2) -0.003(2)
C53 0.038(3) 0.031(2) 0.060(3) -0.004(2) 0.017(2) 0.0021(19)
C54 0.032(2) 0.034(2) 0.047(3) -0.0018(19) 0.0142(19) -0.0016(18)
O3 0.071(3) 0.076(3) 0.055(2) 0.020(2) 0.035(2) 0.036(2)
C55 0.056(3) 0.059(4) 0.063(4) 0.005(2) 0.036(3) 0.014(2)
C56 0.059(4) 0.066(4) 0.082(4) 0.015(3) 0.033(3) 0.016(3)
C57 0.048(3) 0.059(4) 0.083(4) 0.020(3) 0.011(3) 0.001(3)
C58 0.089(5) 0.094(5) 0.058(4) 0.027(4) 0.036(4) 0.027(4)
O4 0.063(5) 0.052(5) 0.049(4) -0.009(3) 0.023(4) -0.009(4)
C59 0.060(7) 0.087(8) 0.061(7) -0.010(5) 0.034(6) -0.020(5)
C60 0.069(8) 0.067(9) 0.058(8) -0.004(6) 0.014(7) -0.035(6)
C61 0.077(9) 0.048(7) 0.092(11) -0.018(6) 0.022(8) -0.012(7)
C62 0.114(13) 0.055(8) 0.063(9) -0.021(6) 0.040(10) -0.032(8)

loop_
_atom_type_symbol
_atom_type_description
_atom_type_scat_dispersion_real
_atom_type_scat_dispersion_imag
_atom_type_scat_source
C C 0.0181 0.0091 'International Tables Vol C Tables 4.2.6.8 and 6.1.1.4'
H H 0.0000 0.0000 'International Tables Vol C Tables 4.2.6.8 and 6.1.1.4'
N N 0.0311 0.0180 'International Tables Vol C Tables 4.2.6.8 and 6.1.1.4'
O O 0.0492 0.0322 'International Tables Vol C Tables 4.2.6.8 and 6.1.1.4'
P P 0.2955 0.4335 'International Tables Vol C Tables 4.2.6.8 and 6.1.1.4'
Ru Ru 0.0552 3.2960 'International Tables Vol C Tables 4.2.6.8 and 6.1.1.4'
Cl Cl 0.3639 0.7018 'International Tables Vol C Tables 4.2.6.8 and 6.1.1.4'

loop_
_geom_angle_atom_site_label_1
_geom_angle_atom_site_label_2
_geom_angle_atom_site_label_3
_geom_angle
N3 Ru1 N5 88.15(12)
N3 Ru1 N1 89.38(12)
N5 Ru1 N1 175.83(12)
N3 Ru1 P1 88.25(9)
N5 Ru1 P1 91.41(9)
N1 Ru1 P1 91.88(9)
N3 Ru1 P2 88.80(9)
N5 Ru1 P2 91.06(9)
N1 Ru1 P2 85.52(9)
P1 Ru1 P2 176.09(3)
N3 Ru1 Cl1 172.63(9)
N5 Ru1 Cl1 92.39(9)
N1 Ru1 Cl1 90.48(9)
P1 Ru1 Cl1 84.39(4)
P2 Ru1 Cl1 98.54(4)
C25 P1 C31 105.7(2)
C25 P1 C19 100.09(19)
C31 P1 C19 100.10(19)
C25 P1 Ru1 111.56(14)
C31 P1 Ru1 115.86(14)
C19 P1 Ru1 121.35(15)
C49 P2 C43 99.9(2)
C49 P2 C37 106.0(2)
C43 P2 C37 101.2(2)
C49 P2 Ru1 114.74(14)
C43 P2 Ru1 122.67(18)
C37 P2 Ru1 110.35(13)
C3 O1 H1A 105(4)
C16 O2 H2A 116(5)
C1 N1 C5 116.3(3)
C1 N1 Ru1 119.8(3)
C5 N1 Ru1 123.9(2)
C6 N2 C5 126.9(3)
C13 N3 C6 109.2(3)
C13 N3 Ru1 126.5(3)
C6 N3 Ru1 124.0(2)
C13 N4 C14 126.9(3)
C18 N5 C14 115.9(3)
C18 N5 Ru1 118.9(2)
C14 N5 Ru1 125.1(3)
N1 C1 C2 125.1(4)
N1 C1 H1 117.4
C2 C1 H1 117.4
C1 C2 C3 119.0(3)
C1 C2 H2 120.5
C3 C2 H2 120.5
O1 C3 C4 120.2(4)
O1 C3 C2 122.5(3)
C4 C3 C2 117.2(3)
C3 C4 C5 121.6(4)
C3 C4 H4 119.2
C5 C4 H4 119.2
N2 C5 N1 125.2(3)
N2 C5 C4 113.8(3)
N1 C5 C4 120.7(3)
N2 C6 N3 129.4(3)
N2 C6 C7 122.7(4)
N3 C6 C7 107.8(3)
C12 C7 C8 122.6(4)
C12 C7 C6 107.6(3)
C8 C7 C6 129.9(4)
C9 C8 C7 116.8(4)
C9 C8 H8 121.6
C7 C8 H8 121.6
C10 C9 C8 121.3(4)
C10 C9 H9 119.4
C8 C9 H9 119.4
C9 C10 C11 121.4(4)
C9 C10 H10 119.3
C11 C10 H10 119.3
C12 C11 C10 118.0(4)
C12 C11 H11 121.0
C10 C11 H11 121.0
C7 C12 C11 119.9(4)
C7 C12 C13 106.5(3)
C11 C12 C13 133.6(4)
N4 C13 N3 128.2(3)
N4 C13 C12 123.3(3)
N3 C13 C12 108.6(3)
N5 C14 N4 123.9(3)
N5 C14 C15 121.1(4)
N4 C14 C15 114.9(3)
C16 C15 C14 121.1(4)
C16 C15 H15 119.5
C14 C15 H15 119.5
O2 C16 C15 118.7(4)
O2 C16 C17 123.4(4)
C15 C16 C17 117.9(4)
C18 C17 C16 118.5(4)
C18 C17 H17 120.8
C16 C17 H17 120.8
N5 C18 C17 125.0(4)
N5 C18 H18 117.5
C17 C18 H18 117.5
C24 C19 C20 119.1(4)
C24 C19 P1 119.9(3)
C20 C19 P1 120.8(3)
C21 C20 C19 120.1(4)
C21 C20 H20 119.9
C19 C20 H20 119.9
C22 C21 C20 120.1(5)
C22 C21 H21 119.9
C20 C21 H21 119.9
C23 C22 C21 119.7(4)
C23 C22 H22 120.2
C21 C22 H22 120.2
C22 C23 C24 120.8(5)
C22 C23 H23 119.6
C24 C23 H23 119.6
C23 C24 C19 120.2(5)
C23 C24 H24 119.9
C19 C24 H24 119.9
C30 C25 C26 117.7(4)
C30 C25 P1 127.7(3)
C26 C25 P1 114.5(3)
C27 C26 C25 121.5(5)
C27 C26 H26 119.2
C25 C26 H26 119.2
C26 C27 C28 120.0(5)
C26 C27 H27 120.0
C28 C27 H27 120.0
C29 C28 C27 119.8(5)
C29 C28 H28 120.1
C27 C28 H28 120.1
C28 C29 C30 121.1(5)
C28 C29 H29 119.5
C30 C29 H29 119.5
C29 C30 C25 119.8(4)
C29 C30 H30 120.1
C25 C30 H30 120.1
C36 C31 C32 118.2(4)
C36 C31 P1 122.0(3)
C32 C31 P1 119.8(3)
C33 C32 C31 120.8(5)
C33 C32 H32 119.6
C31 C32 H32 119.6
C32 C33 C34 120.5(5)
C32 C33 H33 119.8
C34 C33 H33 119.8
C35 C34 C33 119.5(4)
C35 C34 H34 120.2
C33 C34 H34 120.2
C34 C35 C36 120.2(4)
C34 C35 H35 119.9
C36 C35 H35 119.9
C31 C36 C35 120.6(4)
C31 C36 H36 119.7
C35 C36 H36 119.7
C38 C37 C42 117.9(4)
C38 C37 P2 123.9(3)
C42 C37 P2 118.0(3)
C39 C38 C37 121.0(4)
C39 C38 H38 119.5
C37 C38 H38 119.5
C40 C39 C38 120.5(5)
C40 C39 H39 119.8
C38 C39 H39 119.8
C39 C40 C41 119.6(4)
C39 C40 H40 120.2
C41 C40 H40 120.2
C40 C41 C42 120.1(4)
C40 C41 H41 119.9
C42 C41 H41 119.9
C41 C42 C37 120.8(4)
C41 C42 H42 119.6
C37 C42 H42 119.6
C48 C43 C44 118.6(9)
C48 C43 P2 124.2(8)
C44 C43 P2 113.9(6)
C45 C44 C43 121.9(11)
C45 C44 H44 119.0
C43 C44 H44 119.0
C44 C45 C46 118.0(11)
C44 C45 H45 121.0
C46 C45 H45 121.0
C47 C46 C45 119.9(10)
C47 C46 H46 120.1
C45 C46 H46 120.1
C46 C47 C48 122.9(12)
C46 C47 H47 118.6
C48 C47 H47 118.6
C43 C48 C47 117.6(12)
C43 C48 H48 121.2
C47 C48 H48 121.2
C45A C44A H44A 118.8
C44A C45A C46A 120.6(10)
C44A C45A H45A 119.7
C46A C45A H45A 119.7
C47A C46A C45A 117.9(10)
C47A C46A H46A 121.0
C45A C46A H46A 121.0
C46A C47A C48A 120.8(12)
C46A C47A H47A 119.6
C48A C47A H47A 119.6
C47A C48A H48A 119.7
C50 C49 C54 117.8(4)
C50 C49 P2 120.0(3)
C54 C49 P2 122.2(4)
C51 C50 C49 121.7(4)
C51 C50 H50 119.1
C49 C50 H50 119.1
C50 C51 C52 120.1(5)
C50 C51 H51 119.9
C52 C51 H51 119.9
C53 C52 C51 119.0(4)
C53 C52 H52 120.5
C51 C52 H52 120.5
C52 C53 C54 121.2(5)
C52 C53 H53 119.4
C54 C53 H53 119.4
C53 C54 C49 120.1(5)
C53 C54 H54 120.0
C49 C54 H54 120.0
C55 O3 C58 107.8(4)
O3 C55 C56 104.9(5)
O3 C55 H55A 110.8
C56 C55 H55A 110.8
O3 C55 H55B 110.8
C56 C55 H55B 110.8
H55A C55 H55B 108.8
C57 C56 C55 102.2(5)
C57 C56 H56A 111.3
C55 C56 H56A 111.3
C57 C56 H56B 111.3
C55 C56 H56B 111.3
H56A C56 H56B 109.2
C58 C57 C56 104.1(5)
C58 C57 H57A 110.9
C56 C57 H57A 110.9
C58 C57 H57B 110.9
C56 C57 H57B 110.9
H57A C57 H57B 108.9
O3 C58 C57 107.3(5)
O3 C58 H58A 110.2
C57 C58 H58A 110.2
O3 C58 H58B 110.2
C57 C58 H58B 110.2
H58A C58 H58B 108.5
C62 O4 C59 103.5(11)
O4 C59 C60 106.2(10)
O4 C59 H59A 110.5
C60 C59 H59A 110.5
O4 C59 H59B 110.5
C60 C59 H59B 110.5
H59A C59 H59B 108.7
C61 C60 C59 103.5(11)
C61 C60 H60A 111.1
C59 C60 H60A 111.1
C61 C60 H60B 111.1
C59 C60 H60B 111.1
H60A C60 H60B 109.0
C62 C61 C60 105.4(13)
C62 C61 H61A 110.7
C60 C61 H61A 110.7
C62 C61 H61B 110.7
C60 C61 H61B 110.7
H61A C61 H61B 108.8
O4 C62 C61 108.4(13)
O4 C62 H62A 110.0
C61 C62 H62A 110.0
O4 C62 H62B 110.0
C61 C62 H62B 110.0
H62A C62 H62B 108.4

loop_
_geom_bond_atom_site_label_1
_geom_bond_atom_site_label_2
_geom_bond_distance
Cl1 Ru1 2.4915(10)
Ru1 N3 2.019(3)
Ru1 N5 2.109(3)
Ru1 N1 2.114(3)
Ru1 P1 2.3934(10)
Ru1 P2 2.3989(10)
P1 C25 1.835(4)
P1 C31 1.840(4)
P1 C19 1.842(5)
P2 C49 1.835(4)
P2 C43 1.838(4)
P2 C37 1.841(5)
O1 C3 1.348(5)
O1 H1A 0.84(2)
O2 C16 1.357(5)
O2 H2A 0.83(2)
N1 C1 1.353(5)
N1 C5 1.376(5)
N2 C6 1.294(5)
N2 C5 1.368(5)
N3 C13 1.360(5)
N3 C6 1.394(5)
N4 C13 1.311(5)
N4 C14 1.387(5)
N5 C18 1.357(5)
N5 C14 1.372(5)
C1 C2 1.367(5)
C1 H1 0.9500
C2 C3 1.402(6)
C2 H2 0.9500
C3 C4 1.375(5)
C4 C5 1.405(5)
C4 H4 0.9500
C6 C7 1.459(5)
C7 C12 1.385(5)
C7 C8 1.393(6)
C8 C9 1.387(6)
C8 H8 0.9500
C9 C10 1.384(6)
C9 H9 0.9500
C10 C11 1.392(6)
C10 H10 0.9500
C11 C12 1.390(5)
C11 H11 0.9500
C12 C13 1.477(5)
C14 C15 1.402(5)
C15 C16 1.371(6)
C15 H15 0.9500
C16 C17 1.397(6)
C17 C18 1.371(6)
C17 H17 0.9500
C18 H18 0.9500
C19 C24 1.389(6)
C19 C20 1.399(6)
C20 C21 1.393(7)
C20 H20 0.9500
C21 C22 1.384(7)
C21 H21 0.9500
C22 C23 1.380(7)
C22 H22 0.9500
C23 C24 1.385(7)
C23 H23 0.9500
C24 H24 0.9500
C25 C30 1.397(7)
C25 C26 1.407(6)
C26 C27 1.363(7)
C26 H26 0.9500
C27 C28 1.383(8)
C27 H27 0.9500
C28 C29 1.364(8)
C28 H28 0.9500
C29 C30 1.394(7)
C29 H29 0.9500
C30 H30 0.9500
C31 C36 1.385(6)
C31 C32 1.401(6)
C32 C33 1.381(7)
C32 H32 0.9500
C33 C34 1.384(7)
C33 H33 0.9500
C34 C35 1.374(7)
C34 H34 0.9500
C35 C36 1.402(6)
C35 H35 0.9500
C36 H36 0.9500
C37 C38 1.390(7)
C37 C42 1.406(6)
C38 C39 1.385(7)
C38 H38 0.9500
C39 C40 1.383(7)
C39 H39 0.9500
C40 C41 1.383(7)
C40 H40 0.9500
C41 C42 1.388(6)
C41 H41 0.9500
C42 H42 0.9500
C43 C48 1.373(12)
C43 C44 1.437(11)
C44 C45 1.367(12)
C44 H44 0.9500
C45 C46 1.404(15)
C45 H45 0.9500
C46 C47 1.361(15)
C46 H46 0.9500
C47 C48 1.401(12)
C47 H47 0.9500
C48 H48 0.9500
C44A C45A 1.371(12)
C44A H44A 0.9500
C45A C46A 1.394(14)
C45A H45A 0.9500
C46A C47A 1.378(13)
C46A H46A 0.9500
C47A C48A 1.404(12)
C47A H47A 0.9500
C48A H48A 0.9500
C49 C50 1.389(6)
C49 C54 1.400(6)
C50 C51 1.375(6)
C50 H50 0.9500
C51 C52 1.394(7)
C51 H51 0.9500
C52 C53 1.364(7)
C52 H52 0.9500
C53 C54 1.397(6)
C53 H53 0.9500
C54 H54 0.9500
O3 C55 1.429(7)
O3 C58 1.449(7)
C55 C56 1.505(8)
C55 H55A 0.9900
C55 H55B 0.9900
C56 C57 1.502(9)
C56 H56A 0.9900
C56 H56B 0.9900
C57 C58 1.496(10)
C57 H57A 0.9900
C57 H57B 0.9900
C58 H58A 0.9900
C58 H58B 0.9900
O4 C62 1.430(15)
O4 C59 1.435(12)
C59 C60 1.494(16)
C59 H59A 0.9900
C59 H59B 0.9900
C60 C61 1.487(16)
C60 H60A 0.9900
C60 H60B 0.9900
C61 C62 1.483(17)
C61 H61A 0.9900
C61 H61B 0.9900
C62 H62A 0.9900
C62 H62B 0.9900

loop_
_geom_hbond_atom_site_label_D
_geom_hbond_atom_site_label_H
_geom_hbond_atom_site_label_A
_geom_hbond_distance_DH
_geom_hbond_distance_HA
_geom_hbond_distance_DA
_geom_hbond_angle_DHA
_geom_hbond_site_symmetry_A
O1 H1A N4 0.84(2) 1.90(2) 2.720(4) 166(6) 4_565
O2 H2A O3 0.83(2) 1.82(3) 2.634(5) 166(8) .

loop_
_geom_torsion_atom_site_label_1
_geom_torsion_atom_site_label_2
_geom_torsion_atom_site_label_3
_geom_torsion_atom_site_label_4
_geom_torsion
N3 Ru1 P1 C25 -92.13(17)
N5 Ru1 P1 C25 179.76(17)
N1 Ru1 P1 C25 -2.80(18)
P2 Ru1 P1 C25 -51.1(5)
Cl1 Ru1 P1 C25 87.50(15)
N3 Ru1 P1 C31 28.83(18)
N5 Ru1 P1 C31 -59.28(18)
N1 Ru1 P1 C31 118.16(18)
P2 Ru1 P1 C31 69.8(5)
Cl1 Ru1 P1 C31 -151.54(16)
N3 Ru1 P1 C19 150.40(18)
N5 Ru1 P1 C19 62.29(18)
N1 Ru1 P1 C19 -120.28(18)
P2 Ru1 P1 C19 -168.6(5)
Cl1 Ru1 P1 C19 -29.98(16)
N3 Ru1 P2 C49 -81.73(18)
N5 Ru1 P2 C49 6.40(18)
N1 Ru1 P2 C49 -171.20(18)
P1 Ru1 P2 C49 -122.7(5)
Cl1 Ru1 P2 C49 98.98(16)
N3 Ru1 P2 C43 156.97(19)
N5 Ru1 P2 C43 -114.90(19)
N1 Ru1 P2 C43 67.50(19)
P1 Ru1 P2 C43 116.0(5)
Cl1 Ru1 P2 C43 -22.32(17)
N3 Ru1 P2 C37 37.97(17)
N5 Ru1 P2 C37 126.10(17)
N1 Ru1 P2 C37 -51.51(17)
P1 Ru1 P2 C37 -3.0(5)
Cl1 Ru1 P2 C37 -141.32(15)
N3 Ru1 N1 C1 -168.7(3)
N5 Ru1 N1 C1 -114.9(15)
P1 Ru1 N1 C1 103.1(3)
P2 Ru1 N1 C1 -79.9(3)
Cl1 Ru1 N1 C1 18.7(3)
N3 Ru1 N1 C5 10.6(3)
N5 Ru1 N1 C5 64.4(17)
P1 Ru1 N1 C5 -77.6(3)
P2 Ru1 N1 C5 99.5(3)
Cl1 Ru1 N1 C5 -162.0(3)
N5 Ru1 N3 C13 4.8(3)
N1 Ru1 N3 C13 -178.5(3)
P1 Ru1 N3 C13 -86.6(3)
P2 Ru1 N3 C13 95.9(3)
Cl1 Ru1 N3 C13 -89.5(7)
N5 Ru1 N3 C6 178.6(3)
N1 Ru1 N3 C6 -4.8(3)
P1 Ru1 N3 C6 87.1(3)
P2 Ru1 N3 C6 -90.3(3)
Cl1 Ru1 N3 C6 84.3(8)
N3 Ru1 N5 C18 169.8(3)
N1 Ru1 N5 C18 116.0(15)
P1 Ru1 N5 C18 -102.0(3)
P2 Ru1 N5 C18 81.1(3)
Cl1 Ru1 N5 C18 -17.5(3)
N3 Ru1 N5 C14 -11.6(3)
N1 Ru1 N5 C14 -65.5(17)
P1 Ru1 N5 C14 76.6(3)
P2 Ru1 N5 C14 -100.4(3)
Cl1 Ru1 N5 C14 161.0(3)
C5 N1 C1 C2 2.4(6)
Ru1 N1 C1 C2 -178.2(3)
N1 C1 C2 C3 1.1(6)
C1 C2 C3 O1 179.8(4)
C1 C2 C3 C4 -2.3(6)
O1 C3 C4 C5 178.0(4)
C2 C3 C4 C5 0.1(6)
C6 N2 C5 N1 0.4(6)
C6 N2 C5 C4 174.3(4)
C1 N1 C5 N2 168.9(4)
Ru1 N1 C5 N2 -10.4(5)
C1 N1 C5 C4 -4.7(5)
Ru1 N1 C5 C4 176.0(3)
C3 C4 C5 N2 -170.7(4)
C3 C4 C5 N1 3.5(6)
C5 N2 C6 N3 7.1(7)
C5 N2 C6 C7 -175.4(4)
C13 N3 C6 N2 172.1(4)
Ru1 N3 C6 N2 -2.6(6)
C13 N3 C6 C7 -5.7(4)
Ru1 N3 C6 C7 179.6(2)
N2 C6 C7 C12 -174.3(4)
N3 C6 C7 C12 3.6(4)
N2 C6 C7 C8 7.4(7)
N3 C6 C7 C8 -174.7(4)
C12 C7 C8 C9 2.0(6)
C6 C7 C8 C9 -179.9(4)
C7 C8 C9 C10 -1.6(6)
C8 C9 C10 C11 0.9(7)
C9 C10 C11 C12 -0.6(7)
C8 C7 C12 C11 -1.7(6)
C6 C7 C12 C11 179.8(4)
C8 C7 C12 C13 178.1(4)
C6 C7 C12 C13 -0.4(4)
C10 C11 C12 C7 0.9(6)
C10 C11 C12 C13 -178.8(4)
C14 N4 C13 N3 -4.4(6)
C14 N4 C13 C12 177.5(3)
C6 N3 C13 N4 -172.9(4)
Ru1 N3 C13 N4 1.7(6)
C6 N3 C13 C12 5.4(4)
Ru1 N3 C13 C12 180.0(2)
C7 C12 C13 N4 175.3(4)
C11 C12 C13 N4 -4.9(7)
C7 C12 C13 N3 -3.1(4)
C11 C12 C13 N3 176.7(4)
C18 N5 C14 N4 -168.3(4)
Ru1 N5 C14 N4 13.1(5)
C18 N5 C14 C15 8.2(5)
Ru1 N5 C14 C15 -170.4(3)
C13 N4 C14 N5 -3.8(6)
C13 N4 C14 C15 179.5(4)
N5 C14 C15 C16 -4.1(6)
N4 C14 C15 C16 172.7(4)
C14 C15 C16 O2 178.9(4)
C14 C15 C16 C17 -2.6(6)
O2 C16 C17 C18 -176.8(4)
C15 C16 C17 C18 4.7(6)
C14 N5 C18 C17 -6.1(6)
Ru1 N5 C18 C17 172.6(3)
C16 C17 C18 N5 -0.3(7)
C25 P1 C19 C24 31.2(4)
C31 P1 C19 C24 -76.9(4)
Ru1 P1 C19 C24 154.3(3)
C25 P1 C19 C20 -153.9(4)
C31 P1 C19 C20 98.0(4)
Ru1 P1 C19 C20 -30.9(4)
C24 C19 C20 C21 -0.8(7)
P1 C19 C20 C21 -175.7(4)
C19 C20 C21 C22 -0.2(8)
C20 C21 C22 C23 1.0(8)
C21 C22 C23 C24 -0.7(8)
C22 C23 C24 C19 -0.3(8)
C20 C19 C24 C23 1.1(7)
P1 C19 C24 C23 176.1(4)
C31 P1 C25 C30 -10.9(4)
C19 P1 C25 C30 -114.5(4)
Ru1 P1 C25 C30 115.8(4)
C31 P1 C25 C26 172.0(3)
C19 P1 C25 C26 68.4(3)
Ru1 P1 C25 C26 -61.2(3)
C30 C25 C26 C27 -1.2(6)
P1 C25 C26 C27 176.2(4)
C25 C26 C27 C28 0.2(7)
C26 C27 C28 C29 0.5(7)
C27 C28 C29 C30 -0.2(8)
C28 C29 C30 C25 -0.9(7)
C26 C25 C30 C29 1.5(6)
P1 C25 C30 C29 -175.5(4)
C25 P1 C31 C36 51.3(4)
C19 P1 C31 C36 154.9(4)
Ru1 P1 C31 C36 -72.8(4)
C25 P1 C31 C32 -131.6(4)
C19 P1 C31 C32 -28.0(4)
Ru1 P1 C31 C32 104.3(3)
C36 C31 C32 C33 -3.2(7)
P1 C31 C32 C33 179.6(4)
C31 C32 C33 C34 -1.2(7)
C32 C33 C34 C35 3.9(7)
C33 C34 C35 C36 -2.1(7)
C32 C31 C36 C35 5.0(6)
P1 C31 C36 C35 -177.9(3)
C34 C35 C36 C31 -2.4(6)
C49 P2 C37 C38 31.6(4)
C43 P2 C37 C38 135.4(4)
Ru1 P2 C37 C38 -93.2(4)
C49 P2 C37 C42 -153.9(3)
C43 P2 C37 C42 -50.0(4)
Ru1 P2 C37 C42 81.3(3)
C42 C37 C38 C39 -2.5(6)
P2 C37 C38 C39 172.0(3)
C37 C38 C39 C40 0.8(7)
C38 C39 C40 C41 1.9(7)
C39 C40 C41 C42 -2.7(7)
C40 C41 C42 C37 0.9(6)
C38 C37 C42 C41 1.7(6)
P2 C37 C42 C41 -173.2(3)
C49 P2 C43 C48 -92(2)
C37 P2 C43 C48 160(2)
Ru1 P2 C43 C48 36(2)
C49 P2 C43 C44 67.4(7)
C37 P2 C43 C44 -41.3(7)
Ru1 P2 C43 C44 -164.6(6)
C48 C43 C44 C45 -7(2)
P2 C43 C44 C45 -167.1(10)
C43 C44 C45 C46 -1(2)
C44 C45 C46 C47 2(2)
C45 C46 C47 C48 4(3)
C44 C43 C48 C47 12(4)
P2 C43 C48 C47 170.4(17)
C46 C47 C48 C43 -11(4)
C44A C45A C46A C47A 0(2)
C45A C46A C47A C48A -2(3)
C43 P2 C49 C50 -170.2(4)
C37 P2 C49 C50 -65.4(4)
Ru1 P2 C49 C50 56.7(4)
C43 P2 C49 C54 12.1(4)
C37 P2 C49 C54 116.9(4)
Ru1 P2 C49 C54 -121.0(3)
C54 C49 C50 C51 -0.3(7)
P2 C49 C50 C51 -178.1(4)
C49 C50 C51 C52 1.4(7)
C50 C51 C52 C53 -1.0(7)
C51 C52 C53 C54 -0.6(7)
C52 C53 C54 C49 1.7(7)
C50 C49 C54 C53 -1.2(6)
P2 C49 C54 C53 176.5(4)
C58 O3 C55 C56 28.3(7)
O3 C55 C56 C57 -37.0(7)
C55 C56 C57 C58 31.5(7)
C55 O3 C58 C57 -8.0(8)
C56 C57 C58 O3 -15.4(8)
C62 O4 C59 C60 -36.9(13)
O4 C59 C60 C61 30.5(16)
C59 C60 C61 C62 -12(2)
C59 O4 C62 C61 29.1(19)
C60 C61 C62 O4 -10(2)
